data_7150169
loop_
_publ_author_name
'Yamashita, Masayuki'
'Inaba, Tomoki'
'Nagahama, Masaki'
'Shimizu, Takashi'
'Kosaka, Sachiko'
'Kawasaki, Ikuo'
'Ohta, Shunsaku'

_publ_section_title
;
 Novel stereoconvergent transformation of 1,2a-disubstituted
 1,2,2a,8b-tetrahydro-3H-benzo[b]cyclobuta[d]pyran-3-ones to
 1,3-disubstituted 1,2,4a,9b-tetrahydrodibenzofuran-4-ols and its
 application to the second-generation synthesis of (+/-)-linderol A.
;
_journal_issue 12
_journal_name_full 'Organic &amp; biomolecular chemistry'
_journal_page_first 2296
_journal_page_last 2304
_journal_paper_doi 10.1039/b503890a
_journal_volume 3
_journal_year 2005
_chemical_formula_moiety 'C18 H20 O6 '
_chemical_formula_sum 'C18 H20 O6'
_chemical_formula_weight 332.35
_space_group_IT_number 2
_symmetry_cell_setting triclinic
_symmetry_Int_Tables_number 2
_symmetry_space_group_name_Hall '-P 1'
_symmetry_space_group_name_H-M 'P -1'
_cell_angle_alpha 106.14(1)
_cell_angle_beta 114.52(1)
_cell_angle_gamma 71.40(1)
_cell_formula_units_Z 2
_cell_length_a 9.275(1)
_cell_length_b 13.425(2)
_cell_length_c 7.830(1)
_cell_measurement_reflns_used 25
_cell_measurement_temperature 296.2
_cell_measurement_theta_max 30.0
_cell_measurement_theta_min 29.7
_cell_volume 828.6(2)
_computing_cell_refinement 'MSC/AFC Diffractometer Control'
_computing_data_collection 'MSC/AFC Diffractometer Control'
_computing_data_reduction 'teXsan Ver. 2.0'
_computing_publication_material 'teXsan Ver. 2.0'
_computing_structure_refinement 'teXsan Ver. 2.0'
_computing_structure_solution SIR88
_diffrn_measured_fraction_theta_full 1.0028
_diffrn_measured_fraction_theta_max 1.0028
_diffrn_measurement_device_type 'Rigaku AFC7R'
_diffrn_measurement_method \w-2\q
_diffrn_radiation_type 'Cu K\a'
_diffrn_radiation_wavelength 1.5418
_diffrn_reflns_av_R_equivalents 0.038
_diffrn_reflns_limit_h_max 10
_diffrn_reflns_limit_h_min 0
_diffrn_reflns_limit_k_max 15
_diffrn_reflns_limit_k_min -14
_diffrn_reflns_limit_l_max 8
_diffrn_reflns_limit_l_min -8
_diffrn_reflns_number 2649
_diffrn_reflns_theta_full 60.05
_diffrn_reflns_theta_max 60.05
_diffrn_standards_decay_% 0.32
_diffrn_standards_interval_count 150
_diffrn_standards_number 3
_exptl_absorpt_coefficient_mu 0.836
_exptl_absorpt_correction_T_max 0.997
_exptl_absorpt_correction_T_min 0.865
_exptl_absorpt_correction_type psi-scan
_exptl_absorpt_process_details '(North, Phillips & Mathews, 1968)'
_exptl_crystal_colour colorless
_exptl_crystal_density_diffrn 1.332
_exptl_crystal_density_method 'not measured'
_exptl_crystal_description plates
_exptl_crystal_F_000 352.00
_exptl_crystal_size_max 0.200
_exptl_crystal_size_mid 0.200
_exptl_crystal_size_min 0.050
_refine_diff_density_max 0.38
_refine_diff_density_min -0.34
_refine_ls_extinction_coef 0.23(5)
_refine_ls_extinction_method 'Zachariasen(1967) type 2 Gaussian isotropic'
_refine_ls_goodness_of_fit_ref 1.913
_refine_ls_hydrogen_treatment noref
_refine_ls_number_parameters 218
_refine_ls_number_reflns 2471
_refine_ls_R_factor_gt 0.0564
_refine_ls_shift/su_max 0.0002
_refine_ls_structure_factor_coef Fsqd
_refine_ls_weighting_details 'w = 1/[\s^2^(Fo^2^) + (0.10000(Max(Fo^2^,0) + 2Fc^2^)/3)^2^]'
_refine_ls_weighting_scheme calc
_refine_ls_wR_factor_ref 0.2208
_reflns_number_gt 2138
_reflns_number_total 2649
_reflns_threshold_expression F^2^>2.0\s(F^2^)
_cod_data_source_file b503890a.txt
_cod_data_source_block 2
_cod_original_cell_volume 828.7(2)
_cod_original_sg_symbol_H-M 'P -1 '
_cod_original_formula_sum 'C18 H20 O6 '
_cod_database_code 7150169

loop_
_symmetry_equiv_pos_as_xyz
x,y,z
-x,-y,-z

loop_
_atom_site_label
_atom_site_type_symbol
_atom_site_fract_x
_atom_site_fract_y
_atom_site_fract_z
_atom_site_U_iso_or_equiv
_atom_site_adp_type
_atom_site_occupancy
_atom_site_symmetry_multiplicity
_atom_site_calc_flag
_atom_site_refinement_flags
_atom_site_disorder_assembly
_atom_site_disorder_group
O(1) O 0.5113(2) 0.1813(1) 0.1764(2) 0.0617(5) Uani 1.00 1 d . . .
O(2) O 0.8170(2) 0.1160(2) 0.1366(3) 0.0786(7) Uani 1.00 1 d . . .
O(3) O 1.1122(2) 0.0401(2) 0.3533(3) 0.0806(7) Uani 1.00 1 d . . .
O(4) O 1.1869(2) 0.1096(2) 0.6663(3) 0.0723(6) Uani 1.00 1 d . . .
O(5) O 0.7280(2) 0.4155(1) 0.8580(2) 0.0603(5) Uani 1.00 1 d . . .
O(6) O 0.6946(3) 0.4413(2) 1.1344(3) 0.0818(7) Uani 1.00 1 d . . .
C(1) C 0.7054(3) 0.2575(2) 0.6222(3) 0.0508(6) Uani 1.00 1 d . . .
C(2) C 0.8853(3) 0.2297(2) 0.6516(4) 0.0637(7) Uani 1.00 1 d . . .
C(3) C 0.9173(3) 0.1672(2) 0.4732(4) 0.0594(7) Uani 1.00 1 d . . .
C(4) C 0.7985(3) 0.1721(2) 0.3004(4) 0.0598(7) Uani 1.00 1 d . . .
C(5) C 0.6349(3) 0.2453(2) 0.2697(3) 0.0570(7) Uani 1.00 1 d . . .
C(6) C 0.3844(3) 0.2362(2) 0.2372(3) 0.0540(6) Uani 1.00 1 d . . .
C(7) C 0.2337(3) 0.2116(2) 0.1585(3) 0.0638(7) Uani 1.00 1 d . . .
C(8) C 0.1173(3) 0.2753(2) 0.2328(4) 0.0726(9) Uani 1.00 1 d . . .
C(9) C 0.1490(3) 0.3601(2) 0.3800(4) 0.0726(8) Uani 1.00 1 d . . .
C(10) C 0.3026(3) 0.3825(2) 0.4575(4) 0.0661(7) Uani 1.00 1 d . . .
C(11) C 0.4222(3) 0.3186(2) 0.3866(3) 0.0523(6) Uani 1.00 1 d . . .
C(12) C 0.6013(3) 0.3133(2) 0.4481(3) 0.0531(6) Uani 1.00 1 d . . .
C(13) C 0.6752(3) 0.3171(2) 0.8016(3) 0.0552(7) Uani 1.00 1 d . . .
C(14) C 0.7327(3) 0.4705(2) 1.0311(3) 0.0576(7) Uani 1.00 1 d . . .
C(15) C 0.7945(4) 0.5676(2) 1.0766(4) 0.0765(9) Uani 1.00 1 d . . .
C(16) C 1.0786(3) 0.1004(2) 0.4881(4) 0.0669(8) Uani 1.00 1 d . . .
C(17) C 1.3548(3) 0.0516(2) 0.6999(5) 0.0741(8) Uani 1.00 1 d . . .
C(18) C 1.4499(4) 0.1175(3) 0.6939(5) 0.0810(10) Uani 1.00 1 d . . .
H(1) H 0.6752 0.1918 0.5934 0.0610 Uiso 1.00 1 calc . . .
H(2) H 0.9444 0.1882 0.7504 0.0765 Uiso 1.00 1 calc . . .
H(3) H 0.9214 0.2938 0.6874 0.0765 Uiso 1.00 1 calc . . .
H(4) H 0.9137 0.0584 0.1530 0.0380 Uiso 1.00 1 calc . . .
H(5) H 0.6179 0.2915 0.1872 0.0685 Uiso 1.00 1 calc . . .
H(6) H 0.2115 0.1534 0.0575 0.0765 Uiso 1.00 1 calc . . .
H(7) H 0.0123 0.2606 0.1818 0.0871 Uiso 1.00 1 calc . . .
H(8) H 0.0662 0.4030 0.4281 0.0872 Uiso 1.00 1 calc . . .
H(9) H 0.3249 0.4410 0.5579 0.0794 Uiso 1.00 1 calc . . .
H(10) H 0.6196 0.3823 0.4711 0.0638 Uiso 1.00 1 calc . . .
H(11) H 0.5622 0.3325 0.7796 0.0662 Uiso 1.00 1 calc . . .
H(12) H 0.7347 0.2751 0.8995 0.0662 Uiso 1.00 1 calc . . .
H(13) H 0.7253 0.6124 0.9847 0.0919 Uiso 1.00 1 calc . . .
H(14) H 0.9018 0.5477 1.0746 0.0919 Uiso 1.00 1 calc . . .
H(15) H 0.7960 0.6048 1.1995 0.0919 Uiso 1.00 1 calc . . .
H(16) H 1.3577 -0.0101 0.6045 0.0890 Uiso 1.00 1 calc . . .
H(17) H 1.4006 0.0308 0.8215 0.0890 Uiso 1.00 1 calc . . .
H(18) H 1.4046 0.1385 0.5725 0.0972 Uiso 1.00 1 calc . . .
H(19) H 1.5592 0.0780 0.7159 0.0972 Uiso 1.00 1 calc . . .
H(20) H 1.4480 0.1791 0.7896 0.0972 Uiso 1.00 1 calc . . .

loop_
_atom_site_aniso_label
_atom_site_aniso_U_11
_atom_site_aniso_U_22
_atom_site_aniso_U_33
_atom_site_aniso_U_12
_atom_site_aniso_U_13
_atom_site_aniso_U_23
O(1) 0.057(1) 0.068(1) 0.0553(10) -0.0253(8) 0.0147(8) -0.0034(8)
O(2) 0.078(1) 0.092(1) 0.066(1) -0.020(1) 0.0331(10) -0.0024(10)
O(3) 0.075(1) 0.081(1) 0.088(1) -0.020(1) 0.039(1) -0.004(1)
O(4) 0.052(1) 0.075(1) 0.082(1) -0.0199(8) 0.0166(9) 0.0032(9)
O(5) 0.071(1) 0.0584(10) 0.0543(10) -0.0298(8) 0.0181(8) 0.0000(8)
O(6) 0.117(2) 0.075(1) 0.073(1) -0.042(1) 0.049(1) -0.0074(10)
C(1) 0.046(1) 0.055(1) 0.053(1) -0.0235(10) 0.0116(10) 0.0046(9)
C(2) 0.051(1) 0.075(2) 0.060(1) -0.025(1) 0.013(1) -0.001(1)
C(3) 0.052(1) 0.065(1) 0.065(1) -0.025(1) 0.019(1) 0.004(1)
C(4) 0.065(1) 0.065(1) 0.060(1) -0.030(1) 0.026(1) 0.002(1)
C(5) 0.060(1) 0.064(1) 0.054(1) -0.027(1) 0.016(1) 0.011(1)
C(6) 0.053(1) 0.059(1) 0.049(1) -0.019(1) 0.0092(10) 0.0133(10)
C(7) 0.055(1) 0.071(2) 0.059(1) -0.023(1) 0.005(1) 0.013(1)
C(8) 0.052(1) 0.090(2) 0.073(2) -0.023(1) 0.006(1) 0.026(1)
C(9) 0.053(1) 0.086(2) 0.071(2) -0.005(1) 0.017(1) 0.019(1)
C(10) 0.066(2) 0.062(1) 0.063(1) -0.008(1) 0.018(1) 0.010(1)
C(11) 0.051(1) 0.052(1) 0.052(1) -0.0152(10) 0.0106(10) 0.0125(9)
C(12) 0.058(1) 0.050(1) 0.056(1) -0.024(1) 0.016(1) 0.0067(10)
C(13) 0.055(1) 0.057(1) 0.055(1) -0.026(1) 0.012(1) 0.006(1)
C(14) 0.058(1) 0.052(1) 0.054(1) -0.015(1) 0.012(1) 0.003(1)
C(15) 0.099(2) 0.058(2) 0.071(2) -0.030(1) 0.023(1) 0.003(1)
C(16) 0.063(2) 0.062(2) 0.084(2) -0.024(1) 0.030(1) 0.004(1)
C(17) 0.059(2) 0.065(2) 0.094(2) -0.013(1) 0.022(1) 0.013(1)
C(18) 0.060(2) 0.091(2) 0.097(2) -0.024(1) 0.027(1) 0.014(2)

loop_
_atom_type_symbol
_atom_type_description
_atom_type_scat_dispersion_real
_atom_type_scat_dispersion_imag
_atom_type_scat_source
C C 0.018 0.009
;International Tables for Crystallography
(1992, Vol. C, Tables 4.2.6.8 and 6.1.1.1)
;
H H 0.000 0.000
;International Tables for Crystallography
(1992, Vol. C, Table 6.1.1.2)
;
O O 0.049 0.032
;International Tables for Crystallography
(1992, Vol. C, Tables 4.2.6.8 and 6.1.1.1)
;

loop_
_geom_angle_atom_site_label_1
_geom_angle_atom_site_label_2
_geom_angle_atom_site_label_3
_geom_angle
_geom_angle_site_symmetry_1
_geom_angle_site_symmetry_2
_geom_angle_site_symmetry_3
_geom_angle_publ_flag
C(5) O(1) C(6) 106.0(2) . . . yes
C(4) O(2) H(4) 114.3 . . . no
C(16) O(4) C(17) 118.6(2) . . . yes
C(13) O(5) C(14) 116.2(2) . . . yes
C(2) C(1) C(12) 111.2(2) . . . yes
C(2) C(1) C(13) 111.5(2) . . . yes
C(2) C(1) H(1) 106.5 . . . no
C(12) C(1) C(13) 114.1(2) . . . yes
C(12) C(1) H(1) 106.5 . . . no
C(13) C(1) H(1) 106.5 . . . no
C(1) C(2) C(3) 111.8(2) . . . yes
C(1) C(2) H(2) 108.9 . . . no
C(1) C(2) H(3) 108.9 . . . no
C(3) C(2) H(2) 108.9 . . . no
C(3) C(2) H(3) 108.9 . . . no
H(2) C(2) H(3) 109.5 . . . no
C(2) C(3) C(4) 121.0(2) . . . yes
C(2) C(3) C(16) 119.5(2) . . . yes
C(4) C(3) C(16) 119.5(2) . . . yes
O(2) C(4) C(3) 124.1(2) . . . yes
O(2) C(4) C(5) 112.6(2) . . . yes
C(3) C(4) C(5) 123.2(2) . . . yes
O(1) C(5) C(4) 108.5(2) . . . yes
O(1) C(5) C(12) 105.6(2) . . . yes
O(1) C(5) H(5) 108.6 . . . no
C(4) C(5) C(12) 116.7(2) . . . yes
C(4) C(5) H(5) 108.6 . . . no
C(12) C(5) H(5) 108.6 . . . no
O(1) C(6) C(7) 123.7(2) . . . yes
O(1) C(6) C(11) 113.2(2) . . . yes
C(7) C(6) C(11) 123.1(2) . . . yes
C(6) C(7) C(8) 117.0(2) . . . yes
C(6) C(7) H(6) 121.5 . . . no
C(8) C(7) H(6) 121.5 . . . no
C(7) C(8) C(9) 121.7(2) . . . yes
C(7) C(8) H(7) 119.1 . . . no
C(9) C(8) H(7) 119.1 . . . no
C(8) C(9) C(10) 120.0(2) . . . yes
C(8) C(9) H(8) 120.0 . . . no
C(10) C(9) H(8) 120.0 . . . no
C(9) C(10) C(11) 119.2(2) . . . yes
C(9) C(10) H(9) 120.4 . . . no
C(11) C(10) H(9) 120.4 . . . no
C(6) C(11) C(10) 118.9(2) . . . yes
C(6) C(11) C(12) 108.0(2) . . . yes
C(10) C(11) C(12) 132.9(2) . . . yes
C(1) C(12) C(5) 110.8(2) . . . yes
C(1) C(12) C(11) 112.6(2) . . . yes
C(1) C(12) H(10) 110.9 . . . no
C(5) C(12) C(11) 100.3(2) . . . yes
C(5) C(12) H(10) 110.9 . . . no
C(11) C(12) H(10) 110.9 . . . no
O(5) C(13) C(1) 108.8(2) . . . yes
O(5) C(13) H(11) 109.6 . . . no
O(5) C(13) H(12) 109.6 . . . no
C(1) C(13) H(11) 109.6 . . . no
C(1) C(13) H(12) 109.6 . . . no
H(11) C(13) H(12) 109.5 . . . no
O(5) C(14) O(6) 122.7(2) . . . yes
O(5) C(14) C(15) 111.5(2) . . . yes
O(6) C(14) C(15) 125.7(2) . . . yes
C(14) C(15) H(13) 109.5 . . . no
C(14) C(15) H(14) 109.5 . . . no
C(14) C(15) H(15) 109.5 . . . no
H(13) C(15) H(14) 109.5 . . . no
H(13) C(15) H(15) 109.5 . . . no
H(14) C(15) H(15) 109.5 . . . no
O(3) C(16) O(4) 123.1(2) . . . yes
O(3) C(16) C(3) 124.0(3) . . . yes
O(4) C(16) C(3) 112.8(2) . . . yes
O(4) C(17) C(18) 110.8(2) . . . yes
O(4) C(17) H(16) 109.1 . . . no
O(4) C(17) H(17) 109.1 . . . no
C(18) C(17) H(16) 109.1 . . . no
C(18) C(17) H(17) 109.1 . . . no
H(16) C(17) H(17) 109.5 . . . no
C(17) C(18) H(18) 109.5 . . . no
C(17) C(18) H(19) 109.5 . . . no
C(17) C(18) H(20) 109.5 . . . no
H(18) C(18) H(19) 109.5 . . . no
H(18) C(18) H(20) 109.5 . . . no
H(19) C(18) H(20) 109.5 . . . no

loop_
_geom_bond_atom_site_label_1
_geom_bond_atom_site_label_2
_geom_bond_distance
_geom_bond_site_symmetry_1
_geom_bond_site_symmetry_2
_geom_bond_publ_flag
O(1) C(5) 1.473(3) . . yes
O(1) C(6) 1.368(3) . . yes
O(2) C(4) 1.344(3) . . yes
O(2) H(4) 0.967 . . no
O(3) C(16) 1.226(3) . . yes
O(4) C(16) 1.338(3) . . yes
O(4) C(17) 1.449(3) . . yes
O(5) C(13) 1.445(3) . . yes
O(5) C(14) 1.341(3) . . yes
O(6) C(14) 1.198(3) . . yes
C(1) C(2) 1.520(3) . . yes
C(1) C(12) 1.537(3) . . yes
C(1) C(13) 1.500(3) . . yes
C(1) H(1) 0.950 . . no
C(2) C(3) 1.508(4) . . yes
C(2) H(2) 0.950 . . no
C(2) H(3) 0.950 . . no
C(3) C(4) 1.348(4) . . yes
C(3) C(16) 1.454(4) . . yes
C(4) C(5) 1.484(4) . . yes
C(5) C(12) 1.534(3) . . yes
C(5) H(5) 0.950 . . no
C(6) C(7) 1.381(3) . . yes
C(6) C(11) 1.380(3) . . yes
C(7) C(8) 1.376(4) . . yes
C(7) H(6) 0.950 . . no
C(8) C(9) 1.383(4) . . yes
C(8) H(7) 0.950 . . no
C(9) C(10) 1.393(4) . . yes
C(9) H(8) 0.950 . . no
C(10) C(11) 1.384(4) . . yes
C(10) H(9) 0.950 . . no
C(11) C(12) 1.508(3) . . yes
C(12) H(10) 0.950 . . no
C(13) H(11) 0.950 . . no
C(13) H(12) 0.950 . . no
C(14) C(15) 1.484(4) . . yes
C(15) H(13) 0.950 . . no
C(15) H(14) 0.950 . . no
C(15) H(15) 0.950 . . no
C(17) C(18) 1.456(4) . . yes
C(17) H(16) 0.950 . . no
C(17) H(17) 0.950 . . no
C(18) H(18) 0.950 . . no
C(18) H(19) 0.950 . . no
C(18) H(20) 0.950 . . no

loop_
_geom_contact_atom_site_label_1
_geom_contact_atom_site_label_2
_geom_contact_distance
_geom_contact_site_symmetry_1
_geom_contact_site_symmetry_2
_geom_contact_publ_flag
O(1) C(17) 3.235(4) . 2_756 ?
O(1) C(18) 3.472(4) . 1_454 ?
O(1) C(17) 3.545(4) . 1_454 ?
O(3) C(3) 3.545(3) . 2_756 ?
O(3) C(8) 3.556(4) . 1_655 ?
O(6) C(5) 3.365(3) . 1_556 ?
O(6) C(10) 3.402(3) . 2_667 ?
O(6) O(6) 3.443(5) . 2_667 ?
O(6) C(14) 3.520(3) . 2_667 ?
C(16) C(16) 3.526(5) . 2_756 ?

loop_
_geom_hbond_atom_site_label_D
_geom_hbond_atom_site_label_H
_geom_hbond_atom_site_label_A
_geom_hbond_site_symmetry_D
_geom_hbond_site_symmetry_H
_geom_hbond_site_symmetry_A
_geom_hbond_distance_DH
_geom_hbond_distance_HA
_geom_hbond_distance_DA
_geom_hbond_angle_DHA
_geom_hbond_publ_flag
O(2) H(4) O(3) . . . 0.967 1.854 2.595(2) 131.203 no

loop_
_geom_torsion_atom_site_label_1
_geom_torsion_atom_site_label_2
_geom_torsion_atom_site_label_3
_geom_torsion_atom_site_label_4
_geom_torsion
_geom_torsion_site_symmetry_1
_geom_torsion_site_symmetry_2
_geom_torsion_site_symmetry_3
_geom_torsion_site_symmetry_4
_geom_torsion_publ_flag
O(1) C(5) C(4) O(2) 61.0(2) . . . . yes
O(1) C(5) C(4) C(3) -122.3(2) . . . . yes
O(1) C(5) C(12) C(1) 93.4(2) . . . . yes
O(1) C(5) C(12) C(11) -25.7(2) . . . . yes
O(1) C(6) C(7) C(8) -178.9(2) . . . . yes
O(1) C(6) C(11) C(10) 178.0(2) . . . . yes
O(1) C(6) C(11) C(12) -6.0(3) . . . . yes
O(2) C(4) C(3) C(2) -177.8(2) . . . . yes
O(2) C(4) C(3) C(16) 2.0(4) . . . . yes
O(2) C(4) C(5) C(12) -179.9(2) . . . . yes
O(3) C(16) O(4) C(17) 4.6(4) . . . . yes
O(3) C(16) C(3) C(2) 173.6(2) . . . . yes
O(3) C(16) C(3) C(4) -6.1(4) . . . . yes
O(4) C(16) C(3) C(2) -5.0(3) . . . . yes
O(4) C(16) C(3) C(4) 175.2(2) . . . . yes
O(5) C(13) C(1) C(2) 61.0(2) . . . . yes
O(5) C(13) C(1) C(12) -66.0(2) . . . . yes
O(6) C(14) O(5) C(13) -0.5(4) . . . . yes
C(1) C(2) C(3) C(4) 22.7(3) . . . . yes
C(1) C(2) C(3) C(16) -157.1(2) . . . . yes
C(1) C(12) C(5) C(4) -27.3(2) . . . . yes
C(1) C(12) C(11) C(6) -98.2(2) . . . . yes
C(1) C(12) C(11) C(10) 77.0(3) . . . . yes
C(1) C(13) O(5) C(14) -170.1(2) . . . . yes
C(2) C(1) C(12) C(5) 55.0(2) . . . . yes
C(2) C(1) C(12) C(11) 166.4(2) . . . . yes
C(2) C(3) C(4) C(5) 5.9(4) . . . . yes
C(3) C(2) C(1) C(12) -52.9(3) . . . . yes
C(3) C(2) C(1) C(13) 178.5(2) . . . . yes
C(3) C(4) C(5) C(12) -3.2(3) . . . . yes
C(3) C(16) O(4) C(17) -176.8(2) . . . . yes
C(4) C(5) O(1) C(6) 149.4(2) . . . . yes
C(4) C(5) C(12) C(11) -146.4(2) . . . . yes
C(5) O(1) C(6) C(7) 169.0(2) . . . . yes
C(5) O(1) C(6) C(11) -11.3(2) . . . . yes
C(5) C(4) C(3) C(16) -174.3(2) . . . . yes
C(5) C(12) C(1) C(13) -177.9(2) . . . . yes
C(5) C(12) C(11) C(6) 19.6(2) . . . . yes
C(5) C(12) C(11) C(10) -165.2(3) . . . . yes
C(6) O(1) C(5) C(12) 23.6(2) . . . . yes
C(6) C(7) C(8) C(9) -0.1(4) . . . . yes
C(6) C(11) C(10) C(9) 1.8(4) . . . . yes
C(7) C(6) C(11) C(10) -2.3(4) . . . . yes
C(7) C(6) C(11) C(12) 173.7(2) . . . . yes
C(7) C(8) C(9) C(10) -0.4(4) . . . . yes
C(8) C(7) C(6) C(11) 1.4(4) . . . . yes
C(8) C(9) C(10) C(11) -0.5(4) . . . . yes
C(9) C(10) C(11) C(12) -173.0(2) . . . . yes
C(11) C(12) C(1) C(13) -66.4(2) . . . . yes
C(13) O(5) C(14) C(15) 177.8(2) . . . . yes
C(16) O(4) C(17) C(18) 93.1(3) . . . . yes
C(16) O(4) C(17) C(18) 93.1(3) . . . . yes
